data_4304686
loop_
_publ_author_name
'Emily M. Gussenhoven'
'Marilyn M. Olmstead'
'James C. Fettinger'
'Alan L. Balch'

_publ_section_title
;
Interplay of Supramolecular Organization, Metallophilic Interactions, Phase
Changes, and Luminescence in Four Polymorphs of
IrI(CO)2(OC(CH3)CHC(CH3)N(p-tol))
;
_journal_name_full 'Inorganic Chemistry'
_journal_page_first 4570
_journal_page_last 4578
_journal_paper_doi 10.1021/ic702243z
_journal_volume 47
_journal_year 2008
_chemical_formula_moiety 'C14 H14 Ir N O3'
_chemical_formula_sum 'C14 H14 Ir N O3'
_chemical_formula_weight 436.46
_chemical_name_common Ir(CO)~2~(OC(CH~3~)CHC(CH~3~)(p-tol))
_chemical_name_systematic
; 
 ? 
;
_space_group_IT_number 14
_symmetry_cell_setting monoclinic
_symmetry_space_group_name_Hall '-P 2yn'
_symmetry_space_group_name_H-M 'P 1 21/n 1'
_atom_sites_solution_hydrogens geom
_atom_sites_solution_primary direct
_atom_sites_solution_secondary difmap
_audit_creation_method SHELXL-97
_cell_angle_alpha 90.00
_cell_angle_beta 90.0980(10)
_cell_angle_gamma 90.00
_cell_formula_units_Z 4
_cell_length_a 6.7754(6)
_cell_length_b 13.3996(12)
_cell_length_c 14.9246(13)
_cell_measurement_reflns_used 5322
_cell_measurement_temperature 90(2)
_cell_measurement_theta_max 27.505
_cell_measurement_theta_min 2.7295
_cell_volume 1355.0(2)
_computing_cell_refinement 'SAINT 6.45A (Bruker, 2003)'
_computing_data_collection 'SMART 5.054 (Bruker, 2003)'
_computing_data_reduction SAINT
_computing_molecular_graphics 'SHELXTL 5.1 (Sheldrick, 1994)'
_computing_publication_material SHELXL97
_computing_structure_refinement 'SHELXL-97 (Sheldrick, 1997)'
_computing_structure_solution 'SHELXS-97 (Sheldrick, 1990)'
_diffrn_ambient_temperature 90(2)
_diffrn_detector_area_resol_mean 8.3
_diffrn_measured_fraction_theta_full 1.000
_diffrn_measured_fraction_theta_max 1.000
_diffrn_measurement_device_type 'Bruker SMART 1000'
_diffrn_measurement_method \w
_diffrn_radiation_monochromator graphite
_diffrn_radiation_source 'fine-focus sealed tube'
_diffrn_radiation_type MoK\a
_diffrn_radiation_wavelength 0.71073
_diffrn_reflns_av_R_equivalents 0.0425
_diffrn_reflns_av_sigmaI/netI 0.0306
_diffrn_reflns_limit_h_max 8
_diffrn_reflns_limit_h_min -8
_diffrn_reflns_limit_k_max 17
_diffrn_reflns_limit_k_min -17
_diffrn_reflns_limit_l_max 19
_diffrn_reflns_limit_l_min -19
_diffrn_reflns_number 17057
_diffrn_reflns_theta_full 27.53
_diffrn_reflns_theta_max 27.53
_diffrn_reflns_theta_min 1.36
_diffrn_standards_number 0
_exptl_absorpt_coefficient_mu 9.856
_exptl_absorpt_correction_T_max 0.45549
_exptl_absorpt_correction_T_min 0.14598
_exptl_absorpt_correction_type multi-scan
_exptl_absorpt_process_details 'SADABS 2.10 (Sheldrick, 2004)'
_exptl_crystal_colour orange
_exptl_crystal_density_diffrn 2.140
_exptl_crystal_density_method 'not measured'
_exptl_crystal_description block
_exptl_crystal_F_000 824
_exptl_crystal_size_max 0.29
_exptl_crystal_size_mid 0.26
_exptl_crystal_size_min 0.08
_refine_diff_density_max 1.372
_refine_diff_density_min -1.169
_refine_diff_density_rms 0.147
_refine_ls_extinction_method none
_refine_ls_goodness_of_fit_ref 1.112
_refine_ls_hydrogen_treatment constr
_refine_ls_matrix_type full
_refine_ls_number_parameters 176
_refine_ls_number_reflns 3119
_refine_ls_number_restraints 0
_refine_ls_restrained_S_all 1.112
_refine_ls_R_factor_all 0.0225
_refine_ls_R_factor_gt 0.0188
_refine_ls_shift/su_max 0.000
_refine_ls_shift/su_mean 0.000
_refine_ls_structure_factor_coef Fsqd
_refine_ls_weighting_details 'calc w=1/[\s^2^(Fo^2^)+(0.0150P)^2^+1.9933P] where P=(Fo^2^+2Fc^2^)/3'
_refine_ls_weighting_scheme calc
_refine_ls_wR_factor_gt 0.0464
_refine_ls_wR_factor_ref 0.0485
_reflns_number_gt 2879
_reflns_number_total 3119
_reflns_threshold_expression I>2\s(I)
_cod_data_source_file ic702243z-file004.cif
_cod_data_source_block emg26f1
_cod_original_sg_symbol_H-M 'P 21/n'
_cod_database_code 4304686

loop_
_symmetry_equiv_pos_as_xyz
'x, y, z'
'-x+1/2, y+1/2, -z+1/2'
'-x, -y, -z'
'x-1/2, -y-1/2, z-1/2'

loop_
_atom_site_label
_atom_site_type_symbol
_atom_site_fract_x
_atom_site_fract_y
_atom_site_fract_z
_atom_site_U_iso_or_equiv
_atom_site_adp_type
_atom_site_occupancy
_atom_site_symmetry_multiplicity
_atom_site_calc_flag
_atom_site_refinement_flags
_atom_site_disorder_assembly
_atom_site_disorder_group
Ir1 Ir 0.25815(3) -0.031062(9) 0.015244(10) 0.01221(5) Uani 1 1 d . . .
O1 O 0.2684(6) -0.1621(2) 0.17675(19) 0.0249(7) Uani 1 1 d . . .
O2 O 0.2738(6) -0.2230(2) -0.0884(2) 0.0229(7) Uani 1 1 d . . .
O3 O 0.2424(6) 0.04705(18) -0.10131(17) 0.0144(5) Uani 1 1 d . . .
N1 N 0.2464(7) 0.1001(2) 0.08777(19) 0.0138(6) Uani 1 1 d . . .
C1 C 0.2658(8) -0.1097(3) 0.1161(3) 0.0181(8) Uani 1 1 d . . .
C2 C 0.2676(7) -0.1496(3) -0.0488(3) 0.0160(8) Uani 1 1 d . . .
C3 C 0.2232(8) 0.1778(3) -0.2058(3) 0.0216(10) Uani 1 1 d . . .
H3A H 0.3560 0.1767 -0.2316 0.032 Uiso 1 1 calc R . .
H3B H 0.1711 0.2460 -0.2077 0.032 Uiso 1 1 calc R . .
H3C H 0.1366 0.1336 -0.2403 0.032 Uiso 1 1 calc R . .
C4 C 0.2320(8) 0.1426(3) -0.1097(3) 0.0162(8) Uani 1 1 d . . .
C5 C 0.2291(9) 0.2108(3) -0.0401(3) 0.0185(9) Uani 1 1 d . . .
H5 H 0.2208 0.2790 -0.0568 0.022 Uiso 1 1 calc R . .
C6 C 0.2371(8) 0.1909(3) 0.0533(3) 0.0158(8) Uani 1 1 d . . .
C7 C 0.2349(9) 0.2808(3) 0.1145(3) 0.0197(9) Uani 1 1 d . . .
H7A H 0.1049 0.2867 0.1427 0.030 Uiso 1 1 calc R . .
H7B H 0.2621 0.3411 0.0795 0.030 Uiso 1 1 calc R . .
H7C H 0.3362 0.2730 0.1609 0.030 Uiso 1 1 calc R . .
C8 C 0.2469(9) 0.0906(3) 0.1847(2) 0.0149(7) Uani 1 1 d . . .
C9 C 0.0727(7) 0.0958(4) 0.2328(3) 0.0222(11) Uani 1 1 d . . .
H9 H -0.0488 0.1058 0.2022 0.027 Uiso 1 1 calc R . .
C10 C 0.0745(8) 0.0867(4) 0.3252(4) 0.0222(11) Uani 1 1 d . . .
H10 H -0.0464 0.0904 0.3571 0.027 Uiso 1 1 calc R . .
C11 C 0.2501(9) 0.0720(3) 0.3724(2) 0.0173(8) Uani 1 1 d . . .
C12 C 0.4218(8) 0.0634(4) 0.3230(4) 0.0212(11) Uani 1 1 d . . .
H12 H 0.5425 0.0508 0.3534 0.025 Uiso 1 1 calc R . .
C13 C 0.4232(7) 0.0727(4) 0.2303(3) 0.0188(10) Uani 1 1 d . . .
H13 H 0.5436 0.0669 0.1981 0.023 Uiso 1 1 calc R . .
C14 C 0.2514(9) 0.0651(3) 0.4738(2) 0.0219(8) Uani 1 1 d . . .
H14A H 0.1298 0.0945 0.4976 0.033 Uiso 1 1 calc R . .
H14B H 0.3656 0.1015 0.4975 0.033 Uiso 1 1 calc R . .
H14C H 0.2596 -0.0051 0.4919 0.033 Uiso 1 1 calc R . .

loop_
_atom_site_aniso_label
_atom_site_aniso_U_11
_atom_site_aniso_U_22
_atom_site_aniso_U_33
_atom_site_aniso_U_23
_atom_site_aniso_U_13
_atom_site_aniso_U_12
Ir1 0.01358(8) 0.01430(8) 0.00875(8) 0.00050(5) 0.00081(9) -0.00063(7)
O1 0.034(2) 0.0241(14) 0.0163(14) 0.0056(12) 0.0020(18) 0.0006(18)
O2 0.031(2) 0.0170(14) 0.0209(15) -0.0014(11) 0.0008(17) 0.0011(16)
O3 0.0147(15) 0.0198(13) 0.0086(12) 0.0011(9) -0.0011(17) 0.0000(16)
N1 0.0157(16) 0.0168(14) 0.0088(14) -0.0003(11) -0.002(2) -0.005(2)
C1 0.020(2) 0.0192(19) 0.0152(19) -0.0004(14) 0.001(2) 0.000(2)
C2 0.019(2) 0.0188(18) 0.0103(17) 0.0031(14) 0.003(2) -0.001(2)
C3 0.027(3) 0.027(2) 0.0107(19) 0.0048(15) 0.006(2) 0.001(2)
C4 0.012(2) 0.0226(19) 0.0137(18) 0.0030(15) -0.002(2) 0.001(2)
C5 0.024(2) 0.0157(17) 0.0154(18) 0.0032(15) -0.002(2) 0.001(2)
C6 0.012(2) 0.0188(18) 0.0161(19) -0.0003(14) -0.001(2) -0.001(2)
C7 0.027(2) 0.0180(18) 0.0140(18) -0.0006(14) 0.004(2) 0.002(2)
C8 0.019(2) 0.0150(16) 0.0102(17) -0.0001(13) 0.001(2) -0.001(2)
C9 0.014(2) 0.038(3) 0.014(2) 0.005(2) 0.0001(19) 0.004(2)
C10 0.018(2) 0.033(3) 0.015(2) 0.000(2) 0.007(2) 0.006(2)
C11 0.026(2) 0.0139(17) 0.0119(18) -0.0006(13) -0.001(3) -0.004(2)
C12 0.020(2) 0.029(3) 0.015(2) 0.000(2) -0.003(2) -0.002(2)
C13 0.015(2) 0.028(3) 0.013(2) -0.0022(19) 0.0053(19) -0.0018(19)
C14 0.031(2) 0.0250(19) 0.0101(19) -0.0025(14) 0.002(3) 0.001(2)

loop_
_atom_type_symbol
_atom_type_description
_atom_type_scat_dispersion_real
_atom_type_scat_dispersion_imag
_atom_type_scat_source
C C 0.0033 0.0016 'International Tables Vol C Tables 4.2.6.8 and 6.1.1.4'
H H 0.0000 0.0000 'International Tables Vol C Tables 4.2.6.8 and 6.1.1.4'
N N 0.0061 0.0033 'International Tables Vol C Tables 4.2.6.8 and 6.1.1.4'
O O 0.0106 0.0060 'International Tables Vol C Tables 4.2.6.8 and 6.1.1.4'
Ir Ir -1.4442 7.9887 'International Tables Vol C Tables 4.2.6.8 and 6.1.1.4'

loop_
_geom_angle_atom_site_label_1
_geom_angle_atom_site_label_2
_geom_angle_atom_site_label_3
_geom_angle
_geom_angle_site_symmetry_1
_geom_angle_site_symmetry_3
_geom_angle_publ_flag
C1 Ir1 C2 85.99(16) . . ?
C1 Ir1 O3 175.79(14) . . ?
C2 Ir1 O3 90.09(13) . . ?
C1 Ir1 N1 93.43(14) . . ?
C2 Ir1 N1 179.38(15) . . ?
O3 Ir1 N1 90.48(11) . . ?
C1 Ir1 Ir1 102.90(17) . 3_655 ?
C2 Ir1 Ir1 96.10(15) . 3_655 ?
O3 Ir1 Ir1 79.00(11) . 3_655 ?
N1 Ir1 Ir1 84.26(13) . 3_655 ?
C1 Ir1 Ir1 105.10(17) . 3 ?
C2 Ir1 Ir1 99.56(15) . 3 ?
O3 Ir1 Ir1 74.04(11) . 3 ?
N1 Ir1 Ir1 80.35(13) . 3 ?
Ir1 Ir1 Ir1 148.682(9) 3_655 3 ?
C4 O3 Ir1 126.7(2) . . ?
C6 N1 C8 117.9(3) . . ?
C6 N1 Ir1 125.5(2) . . ?
C8 N1 Ir1 116.6(2) . . ?
O1 C1 Ir1 177.1(4) . . ?
O2 C2 Ir1 179.8(5) . . ?
O3 C4 C5 125.7(4) . . ?
O3 C4 C3 113.9(4) . . ?
C5 C4 C3 120.4(4) . . ?
C4 C5 C6 127.8(4) . . ?
N1 C6 C5 123.7(3) . . ?
N1 C6 C7 120.0(3) . . ?
C5 C6 C7 116.3(3) . . ?
C9 C8 C13 119.1(3) . . ?
C9 C8 N1 120.7(5) . . ?
C13 C8 N1 120.1(5) . . ?
C8 C9 C10 120.3(5) . . ?
C9 C10 C11 121.5(5) . . ?
C12 C11 C10 117.3(4) . . ?
C12 C11 C14 121.6(5) . . ?
C10 C11 C14 121.1(5) . . ?
C11 C12 C13 122.1(5) . . ?
C12 C13 C8 119.6(5) . . ?

loop_
_geom_bond_atom_site_label_1
_geom_bond_atom_site_label_2
_geom_bond_distance
_geom_bond_site_symmetry_2
_geom_bond_publ_flag
Ir1 C1 1.838(4) . ?
Ir1 C2 1.855(4) . ?
Ir1 O3 2.033(2) . ?
Ir1 N1 2.065(3) . ?
Ir1 Ir1 3.4126(5) 3_655 ?
Ir1 Ir1 3.6237(5) 3 ?
O1 C1 1.146(5) . ?
O2 C2 1.148(5) . ?
O3 C4 1.288(5) . ?
N1 C6 1.323(5) . ?
N1 C8 1.453(4) . ?
C3 C4 1.511(5) . ?
C4 C5 1.383(6) . ?
C5 C6 1.421(6) . ?
C6 C7 1.511(5) . ?
C8 C9 1.384(7) . ?
C8 C13 1.394(7) . ?
C9 C10 1.385(7) . ?
C10 C11 1.395(7) . ?
C11 C12 1.383(8) . ?
C11 C14 1.516(5) . ?
C12 C13 1.389(7) . ?
